data_4121782
loop_
_publ_author_name
'Dai, Feng-Rong'
'Sambasivam, Uma'
'Hammerstrom, Alex J.'
'Wang, Zhenqiang'

_publ_section_title
;
 Synthetic Supercontainers Exhibit Distinct Solution versus Solid State
 Guest-Binding Behavior.
;
_journal_issue 20
_journal_name_full 'Journal of the American Chemical Society'
_journal_page_first 7480
_journal_page_last 7491
_journal_paper_doi 10.1021/ja502839b
_journal_volume 136
_journal_year 2014
_chemical_formula_moiety 'C360 H372 Co24 O126 S24'
_chemical_formula_sum 'C360 H372 Co24 O126 S24'
_chemical_formula_weight 8898.34
_chemical_name_systematic
; 
 ? 
;
_space_group_IT_number 87
_symmetry_cell_setting tetragonal
_symmetry_space_group_name_Hall '-I 4'
_symmetry_space_group_name_H-M 'I 4/m'
_atom_sites_solution_hydrogens geom
_atom_sites_solution_primary direct
_atom_sites_solution_secondary difmap
_audit_creation_method SHELXL-97
_cell_angle_alpha 90.00
_cell_angle_beta 90.00
_cell_angle_gamma 90.00
_cell_formula_units_Z 2
_cell_length_a 29.335(6)
_cell_length_b 29.335(6)
_cell_length_c 41.358(10)
_cell_measurement_reflns_used 9776
_cell_measurement_temperature 100(2)
_cell_measurement_theta_max 23.02
_cell_measurement_theta_min 2.14
_cell_volume 35590(13)
_computing_cell_refinement 'Bruker SMART'
_computing_data_collection 'Bruker SMART'
_computing_data_reduction 'Bruker SAINT'
_computing_molecular_graphics 'Bruker SHELXTL'
_computing_publication_material 'Bruker SHELXTL'
_computing_structure_refinement 'SHELXL-97 (Sheldrick, 1997)'
_computing_structure_solution 'SHELXS-97 (Sheldrick, 1990)'
_diffrn_ambient_temperature 100(2)
_diffrn_measured_fraction_theta_full 0.825
_diffrn_measured_fraction_theta_max 0.825
_diffrn_measurement_device_type 'CCD area detector'
_diffrn_measurement_method 'phi and omega scans'
_diffrn_radiation_monochromator graphite
_diffrn_radiation_source 'fine-focus sealed tube'
_diffrn_radiation_type MoK\a
_diffrn_radiation_wavelength 0.71073
_diffrn_reflns_av_R_equivalents 0.1375
_diffrn_reflns_av_sigmaI/netI 0.1342
_diffrn_reflns_limit_h_max 32
_diffrn_reflns_limit_h_min -32
_diffrn_reflns_limit_k_max 32
_diffrn_reflns_limit_k_min -32
_diffrn_reflns_limit_l_max 45
_diffrn_reflns_limit_l_min -45
_diffrn_reflns_number 65844
_diffrn_reflns_theta_full 23.01
_diffrn_reflns_theta_max 23.01
_diffrn_reflns_theta_min 1.96
_exptl_absorpt_coefficient_mu 0.660
_exptl_absorpt_correction_T_max 0.7169
_exptl_absorpt_correction_T_min 0.6169
_exptl_absorpt_correction_type multi-scan
_exptl_absorpt_process_details SADABS
_exptl_crystal_colour pink
_exptl_crystal_density_diffrn 0.830
_exptl_crystal_density_meas ?
_exptl_crystal_density_method 'not measured'
_exptl_crystal_description block
_exptl_crystal_F_000 9144
_exptl_crystal_size_max 0.81
_exptl_crystal_size_mid 0.56
_exptl_crystal_size_min 0.54
_platon_squeeze_details
;
;
_refine_diff_density_max 0.891
_refine_diff_density_min -0.544
_refine_diff_density_rms 0.092
_refine_ls_extinction_method none
_refine_ls_goodness_of_fit_ref 1.121
_refine_ls_hydrogen_treatment mixed
_refine_ls_matrix_type full
_refine_ls_number_parameters 640
_refine_ls_number_reflns 10405
_refine_ls_number_restraints 125
_refine_ls_restrained_S_all 1.127
_refine_ls_R_factor_all 0.1917
_refine_ls_R_factor_gt 0.1391
_refine_ls_shift/su_max 0.000
_refine_ls_shift/su_mean 0.000
_refine_ls_structure_factor_coef Fsqd
_refine_ls_weighting_details 'calc w=1/[\s^2^(Fo^2^)+(0.2000P)^2^+0.0000P] where P=(Fo^2^+2Fc^2^)/3'
_refine_ls_weighting_scheme calc
_refine_ls_wR_factor_gt 0.3470
_refine_ls_wR_factor_ref 0.3755
_reflns_number_gt 5242
_reflns_number_total 10405
_reflns_threshold_expression >2sigma(I)
_cod_data_source_file ja502839b_si_004.cif
_cod_data_source_block MOSC-II-tPen-Co
_cod_depositor_comments
;
The following automatic conversions were performed:

'_symmetry_cell_setting' value 'Tetragonal' changed to 'tetragonal'
according to
/usr/data/users/saulius/crontab/automatic-downloads/rss-feeds/ACS/lib/dictionaries/cif_core.dic
dictionary named 'cif_core.dic' version 2.4.2 from 2011-04-26.

Automatic conversion script
Id: cif_fix_values 2281 2013-09-26 08:29:07Z andrius 

 Adding full bibliography for 4121782--4121788.cif.

The following automatic conversions were performed:

'_exptl_crystal_density_meas' value 'none' was changed to '?' - the
value is perceived as not measured.

Automatic conversion script
Id: cif_fix_values 3008 2015-01-20 13:52:24Z robertas 
;
_cod_original_cell_volume 35590(14)
_cod_original_sg_symbol_H-M I4/m
_cod_database_code 4121782

loop_
_symmetry_equiv_pos_as_xyz
'x, y, z'
'-y, x, z'
'-x, -y, z'
'y, -x, z'
'x+1/2, y+1/2, z+1/2'
'-y+1/2, x+1/2, z+1/2'
'-x+1/2, -y+1/2, z+1/2'
'y+1/2, -x+1/2, z+1/2'
'-x, -y, -z'
'y, -x, -z'
'x, y, -z'
'-y, x, -z'
'-x+1/2, -y+1/2, -z+1/2'
'y+1/2, -x+1/2, -z+1/2'
'x+1/2, y+1/2, -z+1/2'
'-y+1/2, x+1/2, -z+1/2'

loop_
_atom_site_label
_atom_site_type_symbol
_atom_site_fract_x
_atom_site_fract_y
_atom_site_fract_z
_atom_site_U_iso_or_equiv
_atom_site_adp_type
_atom_site_occupancy
_atom_site_symmetry_multiplicity
_atom_site_calc_flag
_atom_site_refinement_flags
Co1 Co 0.58221(5) 0.19596(4) 0.46367(3) 0.0636(5) Uani 1 1 d .
Co2 Co 0.67550(5) 0.23540(5) 0.46350(3) 0.0655(5) Uani 1 1 d .
Co3 Co 0.47703(5) 0.43180(5) 0.27761(3) 0.0637(5) Uani 1 1 d .
S1 S 0.57488(10) 0.10063(11) 0.43208(7) 0.0809(8) Uani 1 1 d .
S2 S 0.74805(10) 0.17412(11) 0.43200(7) 0.0773(8) Uani 1 1 d .
S3 S 0.46088(10) 0.37147(9) 0.21684(6) 0.0710(7) Uani 1 1 d .
O1 O 0.6205(3) 0.2343(3) 0.5000 0.064(2) Uani 1 2 d S
O2 O 0.5787(3) 0.1463(3) 0.5000 0.060(2) Uani 1 2 d S
O3 O 0.5544(3) 0.1440(3) 0.43466(18) 0.086(2) Uani 1 1 d .
O4 O 0.5519(3) 0.0681(3) 0.4122(2) 0.106(3) Uani 1 1 d .
O5 O 0.6473(2) 0.1712(2) 0.45052(16) 0.0674(17) Uani 1 1 d .
O6 O 0.7322(3) 0.2196(3) 0.43308(19) 0.090(2) Uani 1 1 d .
O7 O 0.7868(3) 0.1668(3) 0.41115(19) 0.087(2) Uani 1 1 d .
O8 O 0.7126(3) 0.2018(4) 0.5000 0.074(3) Uani 1 2 d S
O9 O 0.5000 0.5000 0.2933(4) 0.073(3) Uani 1 4 d S
O11 O 0.4605(3) 0.3718(2) 0.25025(18) 0.079(2) Uani 1 1 d .
O12 O 0.4483(3) 0.3306(3) 0.2020(2) 0.091(2) Uani 1 1 d .
O13 O 0.5777(3) 0.2394(3) 0.4264(2) 0.093(2) Uani 1 1 d .
O14 O 0.6485(3) 0.2677(3) 0.4247(2) 0.093(2) Uani 1 1 d .
O15 O 0.5181(3) 0.2184(3) 0.4726(2) 0.088(2) Uani 1 1 d .
O17 O 0.5115(3) 0.3938(2) 0.30898(15) 0.0735(18) Uani 1 1 d .
O18 O 0.4235(3) 0.4190(3) 0.30680(16) 0.081(2) Uani 1 1 d .
C1 C 0.5773(4) 0.1022(3) 0.5000 0.049(3) Uani 1 2 d S
C2 C 0.5780(4) 0.0771(4) 0.4715(3) 0.080(3) Uani 1 1 d .
C3 C 0.5817(5) 0.0305(6) 0.4718(5) 0.126(6) Uani 1 1 d .
H3 H 0.5863 0.0151 0.4519 0.152 Uiso 1 1 calc R
C4 C 0.5789(6) 0.0049(7) 0.5000 0.114(8) Uani 1 2 d S
C5 C 0.5796(10) -0.0442(8) 0.5000 0.202(11) Uani 1 2 d SDU
C7 C 0.6309(10) -0.0616(7) 0.5000 0.200(12) Uani 1 2 d SDU
C8 C 0.6775(14) -0.041(2) 0.5000 0.48(7) Uani 1 2 d SD
H8A H 0.6972 -0.0674 0.5000 0.716 Uiso 1 2 d SR
H8B H 0.6833 -0.0232 0.4811 0.716 Uiso 0.50 1 d PR
C9 C 0.6597(3) 0.1389(3) 0.4313(2) 0.055(2) Uani 1 1 d .
C10 C 0.6314(4) 0.1051(4) 0.4194(3) 0.076(3) Uani 1 1 d .
C11 C 0.6433(4) 0.0751(5) 0.3960(4) 0.103(4) Uani 1 1 d .
H11 H 0.6207 0.0550 0.3878 0.124 Uiso 1 1 calc R
C12 C 0.6876(5) 0.0725(6) 0.3834(3) 0.109(4) Uani 1 1 d .
C13 C 0.7190(4) 0.1055(4) 0.3961(3) 0.080(3) Uani 1 1 d .
H13 H 0.7499 0.1053 0.3893 0.096 Uiso 1 1 calc R
C14 C 0.7043(4) 0.1379(3) 0.4183(2) 0.072(3) Uani 1 1 d .
C15 C 0.7013(8) 0.0369(8) 0.3611(6) 0.160(7) Uani 1 1 d U
C16 C 0.6947(10) -0.0038(9) 0.3733(8) 0.218(11) Uani 1 1 d U
H16A H 0.6643 -0.0146 0.3673 0.327 Uiso 1 1 calc R
H16B H 0.6972 -0.0024 0.3969 0.327 Uiso 1 1 calc R
H16C H 0.7177 -0.0248 0.3648 0.327 Uiso 1 1 calc R
C17 C 0.7541(8) 0.0368(8) 0.3560(7) 0.185(8) Uani 1 1 d U
H17A H 0.7674 0.0105 0.3672 0.278 Uiso 1 1 calc R
H17B H 0.7671 0.0649 0.3648 0.278 Uiso 1 1 calc R
H17C H 0.7609 0.0348 0.3329 0.278 Uiso 1 1 calc R
C18 C 0.6722(11) 0.0366(10) 0.3326(7) 0.199(8) Uani 1 1 d U
H18A H 0.6400 0.0447 0.3370 0.239 Uiso 1 1 calc R
H18B H 0.6744 0.0084 0.3195 0.239 Uiso 1 1 calc R
C19 C 0.7040(16) 0.0801(15) 0.3185(11) 0.293(15) Uani 1 1 d U
H19A H 0.6867 0.1085 0.3203 0.440 Uiso 1 1 calc R
H19B H 0.7118 0.0745 0.2959 0.440 Uiso 1 1 calc R
H19C H 0.7320 0.0825 0.3314 0.440 Uiso 1 1 calc R
C20 C 0.7463(3) 0.1733(3) 0.5000 0.041(3) Uani 1 2 d S
C21 C 0.7648(4) 0.1561(3) 0.4715(3) 0.071(3) Uani 1 1 d .
C22 C 0.7978(4) 0.1232(5) 0.4706(3) 0.089(3) Uani 1 1 d .
H22 H 0.8086 0.1109 0.4507 0.107 Uiso 1 1 calc R
C23 C 0.8142(6) 0.1089(5) 0.5000 0.087(5) Uani 1 2 d S
C24 C 0.8550(6) 0.0710(8) 0.5000 0.106(6) Uani 1 2 d SD
C25 C 0.8539(6) 0.0410(6) 0.4711(4) 0.132(6) Uani 1 1 d D
H25A H 0.8550 0.0597 0.4515 0.197 Uiso 1 1 calc R
H25B H 0.8258 0.0230 0.4713 0.197 Uiso 1 1 calc R
H25C H 0.8803 0.0205 0.4716 0.197 Uiso 1 1 calc R
C31 C 0.5153(4) 0.3866(3) 0.2028(2) 0.065(3) Uani 1 1 d .
C32 C 0.5244(5) 0.3651(5) 0.1746(4) 0.113(5) Uani 1 1 d .
H32 H 0.5029 0.3446 0.1654 0.136 Uiso 1 1 calc R
C33 C 0.5683(6) 0.3742(6) 0.1584(4) 0.119(5) Uani 1 1 d .
C34 C 0.5803(9) 0.3497(9) 0.1267(6) 0.173(6) Uani 1 1 d DU
C35 C 0.5350(11) 0.3528(12) 0.1032(8) 0.227(12) Uani 1 1 d U
H35A H 0.5085 0.3405 0.1147 0.340 Uiso 1 1 calc R
H35B H 0.5403 0.3350 0.0835 0.340 Uiso 1 1 calc R
H35C H 0.5293 0.3847 0.0975 0.340 Uiso 1 1 calc R
C36 C 0.6178(8) 0.3774(9) 0.1088(6) 0.180(8) Uani 1 1 d U
H36A H 0.6089 0.4096 0.1080 0.270 Uiso 1 1 calc R
H36B H 0.6212 0.3657 0.0867 0.270 Uiso 1 1 calc R
H36C H 0.6468 0.3744 0.1204 0.270 Uiso 1 1 calc R
C37 C 0.5945(10) 0.3030(9) 0.1328(6) 0.201(7) Uani 1 1 d DU
H37A H 0.5987 0.2865 0.1121 0.241 Uiso 1 1 calc R
H37B H 0.5713 0.2868 0.1458 0.241 Uiso 1 1 calc R
C38 C 0.6461(12) 0.3057(12) 0.1539(8) 0.247(11) Uani 1 1 d DU
H38A H 0.6684 0.3229 0.1412 0.371 Uiso 1 1 calc R
H38B H 0.6575 0.2747 0.1577 0.371 Uiso 1 1 calc R
H38C H 0.6413 0.3209 0.1747 0.371 Uiso 1 1 calc R
C39 C 0.6053(5) 0.2664(4) 0.4154(2) 0.076(3) Uani 1 1 d .
C40 C 0.5934(4) 0.2985(5) 0.3890(3) 0.088(3) Uani 1 1 d .
C41 C 0.5502(5) 0.3006(5) 0.3795(4) 0.119(6) Uani 1 1 d .
H41 H 0.5282 0.2811 0.3892 0.143 Uiso 1 1 calc R
C42 C 0.5367(4) 0.3312(5) 0.3557(3) 0.102(4) Uani 1 1 d .
H42 H 0.5060 0.3316 0.3485 0.122 Uiso 1 1 calc R
C43 C 0.5690(5) 0.3618(5) 0.3421(3) 0.096(4) Uani 1 1 d .
C44 C 0.6117(7) 0.3603(5) 0.3541(4) 0.117(5) Uani 1 1 d .
H44 H 0.6339 0.3817 0.3470 0.141 Uiso 1 1 calc R
C45 C 0.6230(5) 0.3284(5) 0.3762(4) 0.107(4) Uani 1 1 d .
H45 H 0.6538 0.3269 0.3831 0.129 Uiso 1 1 calc R
C46 C 0.5542(6) 0.3961(5) 0.3175(3) 0.096(4) Uani 1 1 d .
C47 C 0.5015(6) 0.2247(5) 0.5000 0.084(5) Uani 1 2 d S
C48 C 0.4516(5) 0.2374(6) 0.5000 0.093(5) Uani 1 2 d S
C49 C 0.4260(5) 0.2462(6) 0.4725(4) 0.119(5) Uani 1 1 d .
H49 H 0.4407 0.2385 0.4528 0.143 Uiso 1 1 calc R
C50 C 0.3860(4) 0.2631(5) 0.4692(4) 0.100(4) Uani 1 1 d .
H50 H 0.3727 0.2709 0.4490 0.119 Uiso 1 1 calc R
C6 C 0.5504(12) -0.0636(9) 0.5279(10) 0.291(16) Uani 1 1 d U
H6A H 0.5199 -0.0500 0.5272 0.437 Uiso 1 1 calc R
H6B H 0.5649 -0.0562 0.5487 0.437 Uiso 1 1 calc R
H6C H 0.5480 -0.0967 0.5257 0.437 Uiso 1 1 calc R
C26 C 0.8958(12) 0.0953(14) 0.5126(9) 0.158(12) Uani 0.50 1 d PDU
C27 C 0.9018(16) 0.1436(15) 0.5282(11) 0.165(12) Uani 0.50 1 d PDU
C51 C 0.3636(6) 0.2687(6) 0.5000 0.099(6) Uani 1 2 d S
C52 C 0.3153(6) 0.2887(5) 0.5000 0.093(6) Uani 1 2 d S
O16 O 0.2961(3) 0.2973(3) 0.5274(2) 0.091(2) Uani 1 1 d .
C28 C 0.5978(5) 0.4039(5) 0.1729(4) 0.112(4) Uani 1 1 d .
H28A H 0.6258 0.4118 0.1628 0.134 Uiso 1 1 calc R
C29 C 0.5858(4) 0.4225(4) 0.2031(2) 0.077(3) Uani 1 1 d .
C30 C 0.5431(3) 0.4171(3) 0.2165(2) 0.060(2) Uani 1 1 d .
O10 O 0.5315(2) 0.4375(2) 0.24459(15) 0.0649(17) Uani 1 1 d .

loop_
_atom_site_aniso_label
_atom_site_aniso_U_11
_atom_site_aniso_U_22
_atom_site_aniso_U_33
_atom_site_aniso_U_23
_atom_site_aniso_U_13
_atom_site_aniso_U_12
Co1 0.0656(9) 0.0600(8) 0.0654(9) 0.0047(6) 0.0002(6) 0.0074(6)
Co2 0.0671(9) 0.0574(8) 0.0720(10) 0.0033(6) 0.0000(6) 0.0045(6)
Co3 0.0733(9) 0.0731(9) 0.0448(8) 0.0052(5) 0.0031(6) -0.0007(6)
S1 0.0753(18) 0.084(2) 0.0835(19) -0.0179(14) 0.0040(14) -0.0044(14)
S2 0.0748(17) 0.088(2) 0.0692(17) 0.0066(13) 0.0033(13) 0.0045(14)
S3 0.0828(18) 0.0672(16) 0.0632(17) -0.0110(12) 0.0082(12) -0.0007(12)
O1 0.072(6) 0.070(6) 0.049(5) 0.000 0.000 -0.002(4)
O2 0.070(6) 0.047(5) 0.063(5) 0.000 0.000 0.011(4)
O3 0.101(6) 0.082(5) 0.074(5) 0.005(4) -0.020(4) -0.003(4)
O4 0.105(6) 0.106(6) 0.108(6) -0.015(5) -0.016(5) 0.006(5)
O5 0.076(4) 0.061(4) 0.065(4) -0.013(3) 0.010(3) -0.002(3)
O6 0.073(5) 0.116(7) 0.081(5) 0.011(4) 0.011(4) 0.002(4)
O7 0.079(5) 0.106(6) 0.075(5) 0.018(4) 0.020(4) 0.015(4)
O8 0.066(6) 0.090(7) 0.066(6) 0.000 0.000 -0.008(5)
O9 0.062(5) 0.062(5) 0.094(10) 0.000 0.000 0.000
O11 0.090(5) 0.067(4) 0.079(5) -0.002(3) -0.003(4) -0.013(3)
O12 0.093(5) 0.070(5) 0.110(6) -0.014(4) 0.026(4) -0.004(4)
O13 0.075(5) 0.078(5) 0.126(7) 0.029(5) 0.022(5) 0.013(4)
O14 0.119(7) 0.072(5) 0.087(5) 0.019(4) -0.014(5) 0.019(4)
O15 0.073(5) 0.110(6) 0.082(5) 0.004(4) -0.018(4) 0.007(4)
O17 0.079(5) 0.091(5) 0.051(4) 0.028(3) -0.007(3) -0.002(4)
O18 0.067(4) 0.126(6) 0.051(4) -0.001(4) 0.029(3) -0.007(4)
C1 0.050(7) 0.021(6) 0.076(8) 0.000 0.000 -0.007(4)
C2 0.072(7) 0.056(7) 0.111(9) -0.014(6) 0.015(6) 0.000(5)
C3 0.087(10) 0.093(13) 0.20(2) -0.057(11) -0.007(10) 0.004(8)
C4 0.062(11) 0.061(12) 0.22(3) 0.000 0.000 -0.010(8)
C5 0.154(17) 0.054(11) 0.40(4) 0.000 0.000 -0.009(11)
C7 0.153(17) 0.036(9) 0.41(4) 0.000 0.000 0.022(10)
C8 0.25(7) 0.69(17) 0.49(12) 0.000 0.000 0.35(10)
C9 0.061(6) 0.061(6) 0.043(5) 0.001(4) 0.007(4) 0.015(4)
C10 0.094(8) 0.067(6) 0.066(6) -0.017(5) 0.006(5) 0.009(5)
C11 0.070(8) 0.120(11) 0.120(11) -0.002(9) -0.019(7) -0.006(7)
C12 0.105(11) 0.139(13) 0.084(9) 0.013(8) 0.019(8) 0.021(9)
C13 0.098(8) 0.074(7) 0.069(7) 0.017(6) 0.015(6) -0.002(6)
C14 0.093(8) 0.066(6) 0.058(6) 0.008(5) -0.006(5) 0.023(5)
C15 0.156(14) 0.135(12) 0.189(15) -0.066(12) 0.064(12) -0.018(11)
C16 0.21(2) 0.148(15) 0.30(3) -0.105(16) 0.11(2) -0.015(16)
C17 0.180(15) 0.137(12) 0.239(16) -0.027(12) 0.043(13) 0.002(11)
C18 0.214(18) 0.194(16) 0.188(17) -0.080(14) 0.064(14) -0.041(14)
C19 0.31(2) 0.31(2) 0.26(2) -0.019(17) 0.033(17) -0.004(17)
C20 0.018(5) 0.035(6) 0.069(8) 0.000 0.000 0.000(4)
C21 0.065(6) 0.067(6) 0.081(7) 0.004(5) 0.035(5) -0.001(5)
C22 0.058(6) 0.102(9) 0.106(9) 0.021(7) 0.002(6) -0.003(6)
C23 0.099(12) 0.070(10) 0.092(12) 0.000 0.000 -0.038(9)
C24 0.063(11) 0.142(17) 0.114(15) 0.000 0.000 0.020(10)
C25 0.131(13) 0.158(15) 0.106(11) 0.011(10) 0.010(9) 0.072(11)
C31 0.084(7) 0.074(6) 0.038(5) -0.013(4) -0.007(4) -0.016(5)
C32 0.104(10) 0.128(11) 0.108(10) -0.056(9) 0.022(8) -0.044(8)
C33 0.144(14) 0.124(11) 0.089(9) -0.042(8) 0.018(9) 0.009(10)
C34 0.170(12) 0.182(12) 0.166(12) -0.031(11) 0.023(10) 0.013(10)
C35 0.202(18) 0.28(2) 0.195(17) -0.047(16) 0.025(15) -0.057(16)
C36 0.170(17) 0.212(17) 0.157(16) -0.020(14) 0.076(14) 0.042(14)
C37 0.242(13) 0.182(12) 0.178(12) -0.059(11) 0.057(11) 0.025(11)
C38 0.270(17) 0.224(18) 0.248(18) -0.005(15) 0.005(14) 0.040(14)
C39 0.099(9) 0.080(7) 0.051(6) -0.003(5) -0.023(6) 0.008(7)
C40 0.086(8) 0.099(9) 0.079(7) 0.023(6) -0.008(6) 0.027(7)
C41 0.080(9) 0.121(11) 0.157(14) 0.091(10) 0.009(8) 0.007(7)
C42 0.066(7) 0.124(10) 0.115(10) 0.065(9) -0.008(6) 0.014(7)
C43 0.101(10) 0.123(11) 0.064(7) 0.034(7) 0.006(7) 0.017(8)
C44 0.154(15) 0.104(10) 0.094(9) 0.018(8) -0.017(9) -0.021(9)
C45 0.088(9) 0.106(10) 0.128(11) 0.039(9) -0.018(8) -0.006(7)
C46 0.135(13) 0.086(9) 0.067(8) -0.006(7) -0.013(8) 0.023(9)
C47 0.103(13) 0.044(8) 0.105(15) 0.000 0.000 0.002(7)
C48 0.056(10) 0.076(10) 0.147(17) 0.000 0.000 -0.012(8)
C49 0.067(8) 0.175(15) 0.115(11) 0.041(10) 0.033(7) 0.039(9)
C50 0.049(7) 0.140(12) 0.110(10) 0.021(8) 0.003(6) 0.030(7)
C6 0.25(2) 0.125(17) 0.50(4) 0.05(2) 0.10(2) -0.054(17)
C26 0.132(16) 0.181(17) 0.159(18) 0.018(13) -0.021(13) 0.009(14)
C27 0.145(16) 0.179(17) 0.169(18) 0.021(14) -0.021(14) 0.015(14)
C51 0.058(10) 0.073(11) 0.165(19) 0.000 0.000 0.009(7)
C52 0.079(12) 0.045(8) 0.16(2) 0.000 0.000 -0.022(7)
O16 0.058(5) 0.098(6) 0.117(7) -0.002(5) -0.011(4) 0.012(4)
C28 0.093(9) 0.119(11) 0.124(11) -0.029(9) 0.015(8) -0.022(8)
C29 0.110(9) 0.064(6) 0.057(6) 0.011(5) 0.027(6) 0.021(6)
C30 0.072(6) 0.082(7) 0.027(5) 0.021(4) 0.008(4) 0.009(5)
O10 0.073(4) 0.072(4) 0.050(4) -0.014(3) 0.018(3) -0.020(3)

loop_
_atom_type_symbol
_atom_type_description
_atom_type_scat_dispersion_real
_atom_type_scat_dispersion_imag
_atom_type_scat_source
C C 0.0033 0.0016 'International Tables Vol C Tables 4.2.6.8 and 6.1.1.4'
H H 0.0000 0.0000 'International Tables Vol C Tables 4.2.6.8 and 6.1.1.4'
O O 0.0106 0.0060 'International Tables Vol C Tables 4.2.6.8 and 6.1.1.4'
S S 0.1246 0.1234 'International Tables Vol C Tables 4.2.6.8 and 6.1.1.4'
Co Co 0.3494 0.9721 'International Tables Vol C Tables 4.2.6.8 and 6.1.1.4'

loop_
_geom_angle_atom_site_label_1
_geom_angle_atom_site_label_2
_geom_angle_atom_site_label_3
_geom_angle
_geom_angle_site_symmetry_1
_geom_angle_site_symmetry_3
O13 Co1 O15 82.7(3) . .
O13 Co1 O2 172.1(4) . .
O15 Co1 O2 92.9(3) . .
O13 Co1 O3 89.8(3) . .
O15 Co1 O3 88.8(3) . .
O2 Co1 O3 83.5(3) . .
O13 Co1 O5 94.6(3) . .
O15 Co1 O5 175.3(3) . .
O2 Co1 O5 89.4(3) . .
O3 Co1 O5 87.4(3) . .
O13 Co1 O1 103.6(3) . .
O15 Co1 O1 100.7(3) . .
O2 Co1 O1 83.6(3) . .
O3 Co1 O1 164.3(3) . .
O5 Co1 O1 83.6(3) . .
O13 Co1 Co2 79.1(3) . .
O15 Co1 Co2 136.8(3) . .
O2 Co1 Co2 108.5(2) . .
O3 Co1 Co2 129.6(2) . .
O5 Co1 Co2 45.69(17) . .
O1 Co1 Co2 47.79(19) . .
O16 Co2 O14 83.5(4) 12_656 .
O16 Co2 O8 94.4(4) 12_656 .
O14 Co2 O8 171.6(3) . .
O16 Co2 O5 176.3(3) 12_656 .
O14 Co2 O5 93.6(3) . .
O8 Co2 O5 88.1(3) . .
O16 Co2 O6 89.6(4) 12_656 .
O14 Co2 O6 86.5(3) . .
O8 Co2 O6 85.3(3) . .
O5 Co2 O6 87.8(3) . .
O16 Co2 O1 100.2(3) 12_656 .
O14 Co2 O1 105.3(3) . .
O8 Co2 O1 83.1(3) . .
O5 Co2 O1 82.9(3) . .
O6 Co2 O1 165.3(3) . .
O16 Co2 Co1 135.9(3) 12_656 .
O14 Co2 Co1 79.9(3) . .
O8 Co2 Co1 107.0(3) . .
O5 Co2 Co1 45.39(18) . .
O6 Co2 Co1 129.4(2) . .
O1 Co2 Co1 47.17(18) . .
O17 Co3 O18 84.3(3) . .
O17 Co3 O10 176.3(3) . 4_565
O18 Co3 O10 93.1(3) . 4_565
O17 Co3 O10 94.7(3) . .
O18 Co3 O10 173.1(3) . .
O10 Co3 O10 87.5(4) 4_565 .
O17 Co3 O11 90.0(3) . .
O18 Co3 O11 89.2(3) . .
O10 Co3 O11 87.3(3) 4_565 .
O10 Co3 O11 83.9(3) . .
O17 Co3 O9 99.2(4) . .
O18 Co3 O9 103.3(4) . .
O10 Co3 O9 84.0(3) 4_565 .
O10 Co3 O9 83.6(3) . .
O11 Co3 O9 165.0(4) . .
O17 Co3 Co3 78.1(2) . 2_655
O18 Co3 Co3 141.3(2) . 2_655
O10 Co3 Co3 105.5(2) 4_565 2_655
O10 Co3 Co3 44.44(17) . 2_655
O11 Co3 Co3 124.5(2) . 2_655
O9 Co3 Co3 47.49(11) . 2_655
O17 Co3 Co3 136.8(2) . 4_565
O18 Co3 Co3 79.7(3) . 4_565
O10 Co3 Co3 44.92(16) 4_565 4_565
O10 Co3 Co3 105.41(19) . 4_565
O11 Co3 Co3 129.3(2) . 4_565
O9 Co3 Co3 47.49(11) . 4_565
Co3 Co3 Co3 90.0 2_655 4_565
O3 S1 O4 116.4(5) . .
O3 S1 C10 111.1(5) . .
O4 S1 C10 109.1(5) . .
O3 S1 C2 107.7(5) . .
O4 S1 C2 107.0(6) . .
C10 S1 C2 104.9(5) . .
O6 S2 O7 114.8(5) . .
O6 S2 C14 109.9(5) . .
O7 S2 C14 107.0(5) . .
O6 S2 C21 110.0(5) . .
O7 S2 C21 106.5(5) . .
C14 S2 C21 108.4(5) . .
O11 S3 O12 116.4(5) . .
O11 S3 C31 109.6(4) . .
O12 S3 C31 108.1(5) . .
O11 S3 C29 108.1(5) . 4_565
O12 S3 C29 107.3(5) . 4_565
C31 S3 C29 107.0(5) . 4_565
Co1 O1 Co1 86.8(3) . 11_556
Co1 O1 Co2 148.5(5) . 11_556
Co1 O1 Co2 85.04(13) 11_556 11_556
Co1 O1 Co2 85.04(13) . .
Co1 O1 Co2 148.5(5) 11_556 .
Co2 O1 Co2 86.2(3) 11_556 .
C1 O2 Co1 134.12(16) . .
C1 O2 Co1 134.12(16) . 11_556
Co1 O2 Co1 91.7(3) . 11_556
S1 O3 Co1 122.1(5) . .
C9 O5 Co1 131.7(6) . .
C9 O5 Co2 134.3(6) . .
Co1 O5 Co2 88.9(2) . .
S2 O6 Co2 118.6(5) . .
C20 O8 Co2 134.2(2) . .
C20 O8 Co2 134.2(2) . 11_556
Co2 O8 Co2 91.5(4) . 11_556
Co3 O9 Co3 85.0(2) 2_655 .
Co3 O9 Co3 145.7(8) 2_655 4_565
Co3 O9 Co3 85.0(2) . 4_565
Co3 O9 Co3 85.0(2) 2_655 3_665
Co3 O9 Co3 145.7(8) . 3_665
Co3 O9 Co3 85.0(2) 4_565 3_665
S3 O11 Co3 122.1(4) . .
C39 O13 Co1 131.0(8) . .
C39 O14 Co2 126.2(8) . .
C47 O15 Co1 125.1(9) . .
C46 O17 Co3 129.5(8) . .
C46 O18 Co3 128.0(9) 4_565 .
O2 C1 C2 122.0(6) . .
O2 C1 C2 122.0(6) . 11_556
C2 C1 C2 116.0(12) . 11_556
C3 C2 C1 121.5(14) . .
C3 C2 S1 113.6(12) . .
C1 C2 S1 124.9(8) . .
C2 C3 C4 122.7(18) . .
C2 C3 H3 118.6 . .
C4 C3 H3 118.6 . .
C3 C4 C3 114.2(19) . 11_556
C3 C4 C5 122.6(10) . .
C3 C4 C5 122.6(10) 11_556 .
C4 C5 C6 111.0(18) . 11_556
C4 C5 C6 111.0(18) . .
C6 C5 C6 97(3) 11_556 .
C4 C5 C7 110(2) . .
C6 C5 C7 114.0(19) 11_556 .
C6 C5 C7 114.0(19) . .
C8 C7 C5 138(2) . .
C7 C8 H8A 103.2 . .
C7 C8 H8B 112.5 . .
H8A C8 H8B 109.5 . .
O5 C9 C10 125.2(9) . .
O5 C9 C14 120.7(9) . .
C10 C9 C14 113.9(9) . .
C11 C10 C9 124.4(11) . .
C11 C10 S1 114.2(9) . .
C9 C10 S1 121.2(7) . .
C10 C11 C12 122.6(13) . .
C10 C11 H11 118.7 . .
C12 C11 H11 118.7 . .
C11 C12 C15 122.1(17) . .
C11 C12 C13 114.9(13) . .
C15 C12 C13 122.8(14) . .
C14 C13 C12 120.3(12) . .
C14 C13 H13 119.9 . .
C12 C13 H13 119.9 . .
C13 C14 C9 123.6(10) . .
C13 C14 S2 113.5(9) . .
C9 C14 S2 122.7(8) . .
C12 C15 C16 112(2) . .
C12 C15 C18 111(2) . .
C16 C15 C18 103(2) . .
C12 C15 C17 111.2(18) . .
C16 C15 C17 101(2) . .
C18 C15 C17 118(2) . .
C15 C16 H16A 109.5 . .
C15 C16 H16B 109.5 . .
H16A C16 H16B 109.5 . .
C15 C16 H16C 109.5 . .
H16A C16 H16C 109.5 . .
H16B C16 H16C 109.5 . .
C15 C17 H17A 109.5 . .
C15 C17 H17B 109.5 . .
H17A C17 H17B 109.5 . .
C15 C17 H17C 109.5 . .
H17A C17 H17C 109.5 . .
H17B C17 H17C 109.5 . .
C15 C18 C19 87(2) . .
C15 C18 H18A 114.1 . .
C19 C18 H18A 114.1 . .
C15 C18 H18B 114.1 . .
C19 C18 H18B 114.1 . .
H18A C18 H18B 111.3 . .
C18 C19 H19A 109.5 . .
C18 C19 H19B 109.5 . .
H19A C19 H19B 109.5 . .
C18 C19 H19C 109.5 . .
H19A C19 H19C 109.5 . .
H19B C19 H19C 109.5 . .
O8 C20 C21 122.2(6) . .
O8 C20 C21 122.2(6) . 11_556
C21 C20 C21 115.5(12) . 11_556
C22 C21 C20 123.9(11) . .
C22 C21 S2 112.2(8) . .
C20 C21 S2 123.9(8) . .
C23 C22 C21 116.0(14) . .
C23 C22 H22 122.0 . .
C21 C22 H22 122.0 . .
C22 C23 C22 124.6(19) . 11_556
C22 C23 C24 117.7(9) . .
C22 C23 C24 117.7(9) 11_556 .
C26 C24 C26 41(3) . 11_556
C26 C24 C25 126(2) . .
C26 C24 C25 91.1(17) 11_556 .
C26 C24 C25 91.1(17) . 11_556
C26 C24 C25 126(2) 11_556 11_556
C25 C24 C25 107(2) . 11_556
C26 C24 C23 105(2) . .
C26 C24 C23 105(2) 11_556 .
C25 C24 C23 112.9(10) . .
C25 C24 C23 112.9(10) 11_556 .
C24 C25 H25A 109.5 . .
C24 C25 H25B 109.5 . .
H25A C25 H25B 109.5 . .
C24 C25 H25C 109.5 . .
H25A C25 H25C 109.5 . .
H25B C25 H25C 109.5 . .
C30 C31 C32 123.7(10) . .
C30 C31 S3 125.8(7) . .
C32 C31 S3 110.4(8) . .
C31 C32 C33 118.7(11) . .
C31 C32 H32 120.6 . .
C33 C32 H32 120.6 . .
C28 C33 C32 118.0(12) . .
C28 C33 C34 121.8(17) . .
C32 C33 C34 120.2(16) . .
C35 C34 C36 105(2) . .
C35 C34 C37 113(2) . .
C36 C34 C37 112(2) . .
C35 C34 C33 107.0(19) . .
C36 C34 C33 109(2) . .
C37 C34 C33 111(2) . .
C34 C35 H35A 109.5 . .
C34 C35 H35B 109.5 . .
H35A C35 H35B 109.5 . .
C34 C35 H35C 109.5 . .
H35A C35 H35C 109.5 . .
H35B C35 H35C 109.5 . .
C34 C36 H36A 109.5 . .
C34 C36 H36B 109.5 . .
H36A C36 H36B 109.5 . .
C34 C36 H36C 109.5 . .
H36A C36 H36C 109.5 . .
H36B C36 H36C 109.5 . .
C34 C37 C38 107(2) . .
C34 C37 H37A 110.3 . .
C38 C37 H37A 110.3 . .
C34 C37 H37B 110.3 . .
C38 C37 H37B 110.3 . .
H37A C37 H37B 108.6 . .
C37 C38 H38A 109.5 . .
C37 C38 H38B 109.5 . .
H38A C38 H38B 109.5 . .
C37 C38 H38C 109.5 . .
H38A C38 H38C 109.5 . .
H38B C38 H38C 109.5 . .
O13 C39 O14 123.0(10) . .
O13 C39 C40 122.1(12) . .
O14 C39 C40 114.9(11) . .
C45 C40 C41 118.1(11) . .
C45 C40 C39 123.5(12) . .
C41 C40 C39 118.1(12) . .
C40 C41 C42 120.6(12) . .
C40 C41 H41 119.7 . .
C42 C41 H41 119.7 . .
C41 C42 C43 120.0(11) . .
C41 C42 H42 120.0 . .
C43 C42 H42 120.0 . .
C44 C43 C42 116.8(11) . .
C44 C43 C46 122.9(14) . .
C42 C43 C46 120.1(13) . .
C45 C44 C43 120.0(15) . .
C45 C44 H44 120.0 . .
C43 C44 H44 120.0 . .
C40 C45 C44 124.2(14) . .
C40 C45 H45 117.9 . .
C44 C45 H45 117.9 . .
O18 C46 O17 124.2(12) 2_655 .
O18 C46 C43 120.5(14) 2_655 .
O17 C46 C43 115.3(14) . .
O15 C47 O15 130.8(17) . 11_556
O15 C47 C48 114.4(9) . .
O15 C47 C48 114.4(9) 11_556 .
C49 C48 C49 110.1(16) . 11_556
C49 C48 C47 124.8(8) . .
C49 C48 C47 124.8(8) 11_556 .
C50 C49 C48 131.0(15) . .
C50 C49 H49 114.5 . .
C48 C49 H49 114.5 . .
C49 C50 C51 111.5(13) . .
C49 C50 H50 124.2 . .
C51 C50 H50 124.2 . .
C5 C6 H6A 109.5 . .
C5 C6 H6B 109.5 . .
H6A C6 H6B 109.5 . .
C5 C6 H6C 109.5 . .
H6A C6 H6C 109.5 . .
H6B C6 H6C 109.5 . .
C26 C26 C24 69.5(15) 11_556 .
C26 C26 C27 114(2) 11_556 .
C24 C26 C27 132(3) . .
C26 C26 C27 40.3(14) 11_556 11_556
C24 C26 C27 96(2) . 11_556
C27 C26 C27 74(3) . 11_556
C26 C27 C26 25.4(19) . 11_556
C50 C51 C50 124.0(15) . 11_556
C50 C51 C52 117.7(7) . .
C50 C51 C52 117.7(7) 11_556 .
O16 C52 O16 122.8(17) 11_556 .
O16 C52 C51 118.6(8) 11_556 .
O16 C52 C51 118.6(8) . .
C52 O16 Co2 129.5(10) . 10_566
C33 C28 C29 118.5(13) . .
C33 C28 H28A 120.7 . .
C29 C28 H28A 120.7 . .
C30 C29 C28 122.6(12) . .
C30 C29 S3 125.7(8) . 2_655
C28 C29 S3 110.7(9) . 2_655
C31 C30 O10 120.3(8) . .
C31 C30 C29 117.6(9) . .
O10 C30 C29 121.6(10) . .
C30 O10 Co3 132.6(6) . 2_655
C30 O10 Co3 135.5(6) . .
Co3 O10 Co3 90.6(2) 2_655 .

loop_
_geom_bond_atom_site_label_1
_geom_bond_atom_site_label_2
_geom_bond_distance
_geom_bond_site_symmetry_2
Co1 O13 2.004(8) .
Co1 O15 2.026(8) .
Co1 O2 2.094(6) .
Co1 O3 2.105(8) .
Co1 O5 2.116(7) .
Co1 O1 2.187(7) .
Co1 Co2 2.971(2) .
Co2 O16 1.985(8) 12_656
Co2 O14 2.025(8) .
Co2 O8 2.107(7) .
Co2 O5 2.126(6) .
Co2 O6 2.136(8) .
Co2 O1 2.209(7) .
Co3 O17 1.987(7) .
Co3 O18 2.017(7) .
Co3 O10 2.090(6) 4_565
Co3 O10 2.108(6) .
Co3 O11 2.147(7) .
Co3 O9 2.209(5) .
Co3 Co3 2.986(2) 2_655
Co3 Co3 2.986(2) 4_565
S1 O3 1.410(9) .
S1 O4 1.429(10) .
S1 C10 1.743(12) .
S1 C2 1.773(14) .
S2 O6 1.414(9) .
S2 O7 1.444(8) .
S2 C14 1.760(12) .
S2 C21 1.786(12) .
S3 O11 1.382(8) .
S3 O12 1.397(8) .
S3 C31 1.755(11) .
S3 C29 1.779(13) 4_565
O1 Co1 2.187(7) 11_556
O1 Co2 2.209(7) 11_556
O2 C1 1.297(13) .
O2 Co1 2.094(6) 11_556
O5 C9 1.287(11) .
O8 C20 1.292(14) .
O8 Co2 2.107(7) 11_556
O9 Co3 2.209(5) 2_655
O9 Co3 2.209(5) 4_565
O9 Co3 2.209(5) 3_665
O13 C39 1.221(14) .
O14 C39 1.325(14) .
O15 C47 1.248(11) .
O17 C46 1.304(17) .
O18 C46 1.207(17) 4_565
C1 C2 1.390(13) .
C1 C2 1.390(13) 11_556
C2 C3 1.37(2) .
C3 C4 1.39(2) .
C3 H3 0.9500 .
C4 C3 1.39(2) 11_556
C4 C5 1.44(3) .
C5 C6 1.55(3) 11_556
C5 C6 1.55(3) .
C5 C7 1.59(3) .
C7 C8 1.49(5) .
C8 H8A 0.9599 .
C8 H8B 0.9599 .
C9 C10 1.383(15) .
C9 C14 1.414(15) .
C10 C11 1.354(18) .
C11 C12 1.404(19) .
C11 H11 0.9500 .
C12 C15 1.45(2) .
C12 C13 1.43(2) .
C13 C14 1.389(16) .
C13 H13 0.9500 .
C15 C16 1.31(3) .
C15 C18 1.46(4) .
C15 C17 1.56(3) .
C16 H16A 0.9800 .
C16 H16B 0.9800 .
C16 H16C 0.9800 .
C17 H17A 0.9800 .
C17 H17B 0.9800 .
C17 H17C 0.9800 .
C18 C19 1.68(5) .
C18 H18A 0.9900 .
C18 H18B 0.9900 .
C19 H19A 0.9800 .
C19 H19B 0.9800 .
C19 H19C 0.9800 .
C20 C21 1.394(11) .
C20 C21 1.394(11) 11_556
C21 C22 1.366(16) .
C22 C23 1.376(15) .
C22 H22 0.9500 .
C23 C22 1.376(15) 11_556
C23 C24 1.63(3) .
C24 C26 1.49(3) .
C24 C26 1.49(3) 11_556
C24 C25 1.48(2) .
C24 C25 1.48(2) 11_556
C25 H25A 0.9800 .
C25 H25B 0.9800 .
C25 H25C 0.9800 .
C31 C30 1.337(14) .
C31 C32 1.351(16) .
C32 C33 1.48(2) .
C32 H32 0.9500 .
C33 C28 1.37(2) .
C33 C34 1.54(3) .
C34 C35 1.65(4) .
C34 C36 1.55(3) .
C34 C37 1.45(3) .
C35 H35A 0.9800 .
C35 H35B 0.9800 .
C35 H35C 0.9800 .
C36 H36A 0.9800 .
C36 H36B 0.9800 .
C36 H36C 0.9800 .
C37 C38 1.75(3) .
C37 H37A 0.9900 .
C37 H37B 0.9900 .
C38 H38A 0.9800 .
C38 H38B 0.9800 .
C38 H38C 0.9800 .
C39 C40 1.484(16) .
C40 C45 1.343(19) .
C40 C41 1.329(18) .
C41 C42 1.390(17) .
C41 H41 0.9500 .
C42 C43 1.421(18) .
C42 H42 0.9500 .
C43 C44 1.35(2) .
C43 C46 1.495(18) .
C44 C45 1.35(2) .
C44 H44 0.9500 .
C45 H45 0.9500 .
C46 O18 1.207(17) 2_655
C47 O15 1.248(11) 11_556
C47 C48 1.51(3) .
C48 C49 1.387(18) .
C48 C49 1.387(18) 11_556
C49 C50 1.281(18) .
C49 H49 0.9500 .
C50 C51 1.442(15) .
C50 H50 0.9500 .
C6 H6A 0.9800 .
C6 H6B 0.9800 .
C6 H6C 0.9800 .
C26 C26 1.04(7) 11_556
C26 C27 1.57(4) .
C26 C27 2.21(5) 11_556
C27 C26 2.21(5) 11_556
C51 C50 1.442(15) 11_556
C51 C52 1.54(3) .
C52 O16 1.291(12) 11_556
C52 O16 1.291(12) .
O16 Co2 1.985(8) 10_566
C28 C29 1.407(18) .
C28 H28A 0.9500 .
C29 C30 1.378(15) .
C29 S3 1.779(13) 2_655
C30 O10 1.353(11) .
O10 Co3 2.090(6) 2_655

loop_
_platon_squeeze_void_nr
_platon_squeeze_void_average_x
_platon_squeeze_void_average_y
_platon_squeeze_void_average_z
_platon_squeeze_void_volume
_platon_squeeze_void_count_electrons
_platon_squeeze_void_content
1 0.000 -0.007 -0.003 19582 3598 ' '
2 0.000 0.000 0.500 408 71 ' '
3 0.500 0.500 0.000 408 71 ' '
